data_7705255
loop_
_publ_author_name
'Onn, Chee S.'
'Hill, Anthony F.'
'Olding, Angus'

_publ_section_title
;
 Metal coordination of phosphoniocarbynes.
;
_journal_issue 36
_journal_name_full 'Dalton transactions (Cambridge, England : 2003)'
_journal_page_first 12731
_journal_page_last 12741
_journal_paper_doi 10.1039/d0dt02737e
_journal_volume 49
_journal_year 2020
_chemical_formula_moiety 'C46 H55 B N8 O2 P Pt W, F6 P, C H Cl3'
_chemical_formula_sum 'C47 H56 B Cl3 F6 N8 O2 P2 Pt W'
_chemical_formula_weight 1437.03
_chemical_name_systematic Compound_8
_space_group_crystal_system monoclinic
_space_group_IT_number 14
_space_group_name_Hall '-P 2ybc'
_space_group_name_H-M_alt 'P 1 21/c 1'
_atom_sites_solution_hydrogens mixed
_audit_creation_date 2020-07-25
_audit_creation_method
;
Olex2 1.3
(compiled 2020.07.16 svn.r6f6c53a7 for OlexSys, GUI svn.r6139)
;
_audit_update_record
;
2020-08-05 deposited with the CCDC.	2020-08-24 downloaded from the CCDC.
;
_cell_angle_alpha 90
_cell_angle_beta 93.001(2)
_cell_angle_gamma 90
_cell_formula_units_Z 4
_cell_length_a 16.5808(4)
_cell_length_b 14.4490(4)
_cell_length_c 22.7627(6)
_cell_measurement_reflns_used 9479
_cell_measurement_temperature 150.00(10)
_cell_measurement_theta_max 28.9890
_cell_measurement_theta_min 3.8260
_cell_volume 5445.9(2)
_computing_cell_refinement 'CrysAlisPro 1.171.39.46e (Rigaku OD, 2018)'
_computing_data_collection 'CrysAlisPro 1.171.39.46e (Rigaku OD, 2018)'
_computing_data_reduction 'CrysAlisPro 1.171.39.46e (Rigaku OD, 2018)'
_computing_molecular_graphics 'Olex2 1.3 (Dolomanov et al., 2009)'
_computing_publication_material 'Olex2 1.3 (Dolomanov et al., 2009)'
_computing_structure_refinement 'SHELXL 2018/3 (Sheldrick, 2015)'
_computing_structure_solution 'SHELXT 2014/5 (Sheldrick, 2014)'
_diffrn_ambient_environment N~2~
_diffrn_ambient_temperature 150.00(10)
_diffrn_detector 'CCD plate'
_diffrn_detector_area_resol_mean 8.1297
_diffrn_detector_type EosS2
_diffrn_measured_fraction_theta_full 0.996
_diffrn_measured_fraction_theta_max 0.834
_diffrn_measurement_details
;
List of Runs (angles in degrees, time in seconds):

  # Type    Start    End  Width  t~exp~   \w     \q     \k     \f   Frames
#--------------------------------------------------------------------------
  1  \w    -11.00  33.00   1.00   47.12    --   15.57  77.00  60.00   44
  2  \w     11.00  72.00   1.00   47.12    --   15.57  57.00 120.00   61
  3  \w    -50.00  32.00   1.00   47.12    --   15.57 -57.00 -60.00   82
  4  \w    -61.00 -35.00   1.00   47.12    --  -16.59 -38.00 120.00   26
;
_diffrn_measurement_device 'four-circle diffractometer'
_diffrn_measurement_device_type 'SuperNova, Dual, Cu at home/near, EosS2'
_diffrn_measurement_method '\w scans'
_diffrn_orient_matrix_type 'CrysAlisPro convention (1999,Acta A55,543-557)'
_diffrn_orient_matrix_UB_11 -0.0416897000
_diffrn_orient_matrix_UB_12 -0.0074396000
_diffrn_orient_matrix_UB_13 -0.0069693000
_diffrn_orient_matrix_UB_21 0.0042684000
_diffrn_orient_matrix_UB_22 -0.0469100000
_diffrn_orient_matrix_UB_23 0.0088460000
_diffrn_orient_matrix_UB_31 -0.0088027000
_diffrn_orient_matrix_UB_32 0.0124910000
_diffrn_orient_matrix_UB_33 0.0291005000
_diffrn_radiation_monochromator mirror
_diffrn_radiation_probe x-ray
_diffrn_radiation_type 'Mo K\a'
_diffrn_radiation_wavelength 0.71073
_diffrn_reflns_av_R_equivalents 0.0478
_diffrn_reflns_av_unetI/netI 0.0884
_diffrn_reflns_Laue_measured_fraction_full 0.996
_diffrn_reflns_Laue_measured_fraction_max 0.834
_diffrn_reflns_limit_h_max 22
_diffrn_reflns_limit_h_min -22
_diffrn_reflns_limit_k_max 19
_diffrn_reflns_limit_k_min -12
_diffrn_reflns_limit_l_max 23
_diffrn_reflns_limit_l_min -30
_diffrn_reflns_number 24477
_diffrn_reflns_point_group_measured_fraction_full 0.996
_diffrn_reflns_point_group_measured_fraction_max 0.834
_diffrn_reflns_theta_full 25.242
_diffrn_reflns_theta_max 29.266
_diffrn_reflns_theta_min 3.328
_diffrn_source 'micro-focus sealed X-ray tube'
_diffrn_source_type 'SuperNova (Mo) X-ray Source'
_exptl_absorpt_coefficient_mu 4.948
_exptl_absorpt_correction_T_max 1.00000
_exptl_absorpt_correction_T_min 0.36691
_exptl_absorpt_correction_type multi-scan
_exptl_absorpt_process_details
;
CrysAlisPro 1.171.39.46e (Rigaku Oxford Diffraction, 2018)
Empirical absorption correction using spherical harmonics,
 implemented in SCALE3 ABSPACK scaling algorithm.
;
_exptl_crystal_colour 'clear light yellow'
_exptl_crystal_colour_lustre clear
_exptl_crystal_colour_modifier light
_exptl_crystal_colour_primary yellow
_exptl_crystal_density_diffrn 1.753
_exptl_crystal_description plate
_exptl_crystal_F_000 2808
_exptl_crystal_size_max 0.692
_exptl_crystal_size_mid 0.092
_exptl_crystal_size_min 0.075
_refine_diff_density_max 1.322
_refine_diff_density_min -1.362
_refine_diff_density_rms 0.170
_refine_ls_extinction_method none
_refine_ls_goodness_of_fit_ref 0.964
_refine_ls_hydrogen_treatment mixed
_refine_ls_matrix_type full
_refine_ls_number_parameters 646
_refine_ls_number_reflns 12383
_refine_ls_number_restraints 0
_refine_ls_restrained_S_all 0.964
_refine_ls_R_factor_all 0.0649
_refine_ls_R_factor_gt 0.0402
_refine_ls_shift/su_max 0.001
_refine_ls_shift/su_mean 0.000
_refine_ls_structure_factor_coef Fsqd
_refine_ls_weighting_details 'w=1/[\s^2^(Fo^2^)+(0.0124P)^2^] where P=(Fo^2^+2Fc^2^)/3'
_refine_ls_weighting_scheme calc
_refine_ls_wR_factor_gt 0.0631
_refine_ls_wR_factor_ref 0.0699
_reflns_Friedel_coverage 0.000
_reflns_number_gt 9139
_reflns_number_total 12383
_reflns_threshold_expression 'I > 2\s(I)'
_cod_data_source_file d0dt02737e2.cif
_cod_data_source_block co_ao5_ptcod-mesnc_scale
_cod_depositor_comments 'Adding full bibliography for 7705254--7705258.cif.'
_cod_database_code 7705255
_shelx_shelxl_version_number 2018/3
_chemical_oxdiff_formula 'C46 H54 B1 F6 N8 O2 P2 Pt1 W1'
_chemical_oxdiff_usercomment 'DCM hexane'
_shelx_space_group_comment
;
The symmetry employed for this shelxl refinement is uniquely defined
by the following loop, which should always be used as a source of
symmetry information in preference to the above space-group names.
They are only intended as comments.
;
_reflns_odcompleteness_completeness 99.31
_reflns_odcompleteness_iscentric 1
_reflns_odcompleteness_theta 26.32
_olex2_refinement_description
;
1. Fixed Uiso
 At 1.2 times of:
  All C(H) groups
 At 1.5 times of:
  All C(H,H,H) groups
2. Uiso/Uaniso restraints and constraints
Uanis(C1) = Uanis(C3) = Uanis(C2)
3.a Ternary CH refined with riding coordinates:
 C1A(H1A)
3.b Aromatic/amide H refined with riding coordinates:
 C6(H6), C16(H16), C30(H30), C11(H11), C42(H42), C32(H32), C26(H26), C22(H22),
 C40(H40), C23(H23), C24(H24), C25(H25)
3.c Idealised Me refined as rotating group:
 C9(H9A,H9B,H9C), C14(H14A,H14B,H14C), C4(H4A,H4B,H4C), C20(H20A,H20B,H20C),
 C19(H19A,H19B,H19C), C46(H46A,H46B,H46C), C8(H8A,H8B,H8C), C18(H18A,H18B,H18C),
  C13(H13A,H13B,H13C), C34(H34A,H34B,H34C), C44(H44A,H44B,H44C), C35(H35A,H35B,
 H35C), C45(H45A,H45B,H45C), C36(H36A,H36B,H36C)
;
_ins_header
;
TITL CO-AO-4-29-F1-PtCOD-MesNC_scale in P2(1)/c 
REM P2(1)/c (#14 in standard setting)
CELL 0.71073  16.580780  14.448997  22.762662  90.0000  93.0013  90.0000
ZERR    4.00   0.000400   0.000411   0.000575   0.0000   0.0025   0.0000
LATT  1
SYMM -x, y+1/2,-z+1/2 
SFAC C H B N O F P W Pt
UNIT 184.00 216.00 4.00 32.00 8.00 24.00 8.00 4.00 4.00
TREF
HKLF 4
END
;
_olex2_submission_special_instructions 'No special instructions were received'
_oxdiff_exptl_absorpt_empirical_details
;
Empirical correction (ABSPACK) includes:
- Absorption correction using spherical harmonics
- Frame scaling
;
_oxdiff_exptl_absorpt_empirical_full_max 1.768
_oxdiff_exptl_absorpt_empirical_full_min 0.412

loop_
_space_group_symop_operation_xyz
'x, y, z'
'-x, y+1/2, -z+1/2'
'-x, -y, -z'
'x, -y-1/2, z-1/2'

loop_
_atom_site_label
_atom_site_type_symbol
_atom_site_fract_x
_atom_site_fract_y
_atom_site_fract_z
_atom_site_U_iso_or_equiv
_atom_site_adp_type
_atom_site_occupancy
_atom_site_site_symmetry_order
_atom_site_calc_flag
_atom_site_refinement_flags_posn
_atom_site_refinement_flags_adp
_atom_site_refinement_flags_occupancy
_atom_site_disorder_assembly
_atom_site_disorder_group
Pt1 Pt 0.21935(2) 0.74776(2) 0.47310(2) 0.01808(6) Uani 1 1 d . . . . .
W1 W 0.35751(2) 0.69227(2) 0.42106(2) 0.01434(6) Uani 1 1 d . . . . .
P1 P 0.38669(8) 0.85812(10) 0.53135(5) 0.0195(3) Uani 1 1 d . . . . .
P2 P 0.72975(13) 0.79869(15) 0.65446(8) 0.0541(6) Uani 1 1 d . . . . .
Cl2A Cl 0.84044(11) 0.60415(16) 0.80196(8) 0.0711(7) Uani 1 1 d . . . . .
Cl3A Cl 0.82322(12) 0.77259(16) 0.86571(9) 0.0768(7) Uani 1 1 d . . . . .
Cl1A Cl 0.95371(12) 0.7545(2) 0.78963(9) 0.0905(8) Uani 1 1 d . . . . .
C1 C 0.3353(3) 0.7801(4) 0.48421(19) 0.0186(7) Uani 1 1 d . . . . .
N3 N 0.4702(2) 0.6521(3) 0.47104(15) 0.0154(9) Uani 1 1 d . . . . .
C2 C 0.2940(3) 0.5812(4) 0.4441(2) 0.0186(7) Uani 1 1 d . . . . .
O1 O 0.2583(2) 0.5151(3) 0.45248(15) 0.0328(10) Uani 1 1 d . . . . .
N5 N 0.4310(2) 0.8010(3) 0.37958(16) 0.0177(10) Uani 1 1 d . . . . .
N1 N 0.4203(2) 0.6074(3) 0.35450(15) 0.0167(10) Uani 1 1 d . . . . .
O2 O 0.2167(2) 0.7114(3) 0.32342(14) 0.0301(10) Uani 1 1 d . . . . .
C3 C 0.2655(3) 0.7083(4) 0.3613(2) 0.0186(7) Uani 1 1 d . . . . .
N4 N 0.5442(2) 0.6712(3) 0.44987(16) 0.0170(10) Uani 1 1 d . . . . .
N2 N 0.5017(2) 0.6208(3) 0.34885(15) 0.0151(9) Uani 1 1 d . . . . .
C37 C 0.1596(3) 0.8295(4) 0.5217(2) 0.0218(13) Uani 1 1 d . . . . .
F3 F 0.6999(2) 0.7510(3) 0.71285(16) 0.0621(12) Uani 1 1 d . . . . .
N6 N 0.5121(2) 0.7887(3) 0.37205(15) 0.0166(10) Uani 1 1 d . . . . .
C27 C 0.1232(3) 0.6774(4) 0.4460(2) 0.0238(13) Uani 1 1 d . . . . .
N8 N 0.1211(2) 0.8807(3) 0.54756(17) 0.0244(11) Uani 1 1 d . . . . .
N7 N 0.0677(3) 0.6318(3) 0.43129(18) 0.0277(11) Uani 1 1 d . . . . .
C9 C 0.4182(3) 0.5878(4) 0.56330(19) 0.0224(13) Uani 1 1 d . . . . .
H9A H 0.374673 0.631710 0.561016 0.034 Uiso 1 1 calc R U . . .
H9B H 0.438410 0.581987 0.603414 0.034 Uiso 1 1 calc R U . . .
H9C H 0.398853 0.528733 0.549251 0.034 Uiso 1 1 calc R U . . .
C7 C 0.5291(3) 0.5551(4) 0.31119(19) 0.0193(12) Uani 1 1 d . . . . .
C15 C 0.4122(3) 0.8884(4) 0.3631(2) 0.0211(13) Uani 1 1 d . . . . .
F1 F 0.7645(2) 0.8814(3) 0.69307(17) 0.0690(12) Uani 1 1 d . . . . .
C5 C 0.3977(3) 0.5353(4) 0.32045(19) 0.0179(12) Uani 1 1 d . . . . .
C14 C 0.3279(3) 0.9245(4) 0.3602(2) 0.0288(14) Uani 1 1 d . . . . .
H14A H 0.298832 0.899253 0.326324 0.043 Uiso 1 1 calc R U . . .
H14B H 0.328872 0.990733 0.357364 0.043 Uiso 1 1 calc R U . . .
H14C H 0.301792 0.906617 0.395115 0.043 Uiso 1 1 calc R U . . .
C6 C 0.4644(3) 0.5009(4) 0.2938(2) 0.0210(12) Uani 1 1 d . . . . .
H6 H 0.465299 0.450193 0.268718 0.025 Uiso 1 1 calc R U . . .
C10 C 0.4841(3) 0.6202(4) 0.52637(19) 0.0185(12) Uani 1 1 d . . . . .
C16 C 0.4814(3) 0.9331(4) 0.3474(2) 0.0215(12) Uani 1 1 d . . . . .
H16 H 0.485531 0.994624 0.335889 0.026 Uiso 1 1 calc R U . . .
C4 C 0.3130(3) 0.4993(4) 0.3135(2) 0.0261(13) Uani 1 1 d . . . . .
H4A H 0.296444 0.477131 0.350750 0.039 Uiso 1 1 calc R U . . .
H4B H 0.310780 0.449592 0.285504 0.039 Uiso 1 1 calc R U . . .
H4C H 0.277632 0.548209 0.299831 0.039 Uiso 1 1 calc R U . . .
C21 C 0.3895(3) 0.8240(4) 0.6077(2) 0.0256(14) Uani 1 1 d . . . . .
C17 C 0.5434(3) 0.8693(4) 0.35207(19) 0.0197(12) Uani 1 1 d . . . . .
C12 C 0.6030(3) 0.6536(4) 0.4918(2) 0.0211(12) Uani 1 1 d . . . . .
C28 C 0.0016(3) 0.5736(4) 0.4163(2) 0.0254(13) Uani 1 1 d . . . . .
C20 C 0.4892(3) 0.8742(4) 0.5135(2) 0.0253(13) Uani 1 1 d . . . . .
H20A H 0.516471 0.815576 0.514281 0.038 Uiso 1 1 calc R U . . .
H20B H 0.515575 0.915080 0.541693 0.038 Uiso 1 1 calc R U . . .
H20C H 0.490877 0.900721 0.474893 0.038 Uiso 1 1 calc R U . . .
C30 C -0.1252(3) 0.5106(4) 0.4363(2) 0.0325(15) Uani 1 1 d . . . . .
H30 H -0.168374 0.505781 0.460561 0.039 Uiso 1 1 calc R U . . .
C11 C 0.5664(3) 0.6206(4) 0.5406(2) 0.0196(12) Uani 1 1 d . . . . .
H11 H 0.591926 0.602264 0.576076 0.023 Uiso 1 1 calc R U . . .
C19 C 0.3402(3) 0.9698(4) 0.5270(2) 0.0301(14) Uani 1 1 d . . . . .
H19A H 0.338684 0.991218 0.486986 0.045 Uiso 1 1 calc R U . . .
H19B H 0.370796 1.012462 0.551580 0.045 Uiso 1 1 calc R U . . .
H19C H 0.286152 0.965697 0.539941 0.045 Uiso 1 1 calc R U . . .
B1 B 0.5498(4) 0.6942(4) 0.3839(2) 0.0168(13) Uani 1 1 d . . . . .
C29 C -0.0624(3) 0.5708(4) 0.4523(2) 0.0256(13) Uani 1 1 d . . . . .
C46 C 0.1133(3) 1.0726(4) 0.5199(2) 0.0355(15) Uani 1 1 d . . . . .
H46A H 0.094376 1.133977 0.510798 0.053 Uiso 1 1 calc R U . . .
H46B H 0.112964 1.036467 0.484503 0.053 Uiso 1 1 calc R U . . .
H46C H 0.167371 1.075696 0.537142 0.053 Uiso 1 1 calc R U . . .
F4 F 0.8146(3) 0.7480(3) 0.66466(18) 0.0833(15) Uani 1 1 d . . . . .
C8 C 0.6151(3) 0.5500(4) 0.2956(2) 0.0312(15) Uani 1 1 d . . . . .
H8A H 0.627323 0.601728 0.271169 0.047 Uiso 1 1 calc R U . . .
H8B H 0.623847 0.493455 0.274665 0.047 Uiso 1 1 calc R U . . .
H8C H 0.649440 0.551328 0.330841 0.047 Uiso 1 1 calc R U . . .
C42 C 0.0009(3) 1.0788(4) 0.5901(2) 0.0314(14) Uani 1 1 d . . . . .
H42 H -0.005208 1.141195 0.580958 0.038 Uiso 1 1 calc R U . . .
C18 C 0.6303(3) 0.8776(4) 0.3385(2) 0.0247(13) Uani 1 1 d . . . . .
H18A H 0.663548 0.854432 0.371000 0.037 Uiso 1 1 calc R U . . .
H18B H 0.643091 0.941390 0.331816 0.037 Uiso 1 1 calc R U . . .
H18C H 0.640050 0.842228 0.303840 0.037 Uiso 1 1 calc R U . . .
C38 C 0.0657(3) 0.9347(4) 0.5771(2) 0.0267(14) Uani 1 1 d . . . . .
F5 F 0.7597(3) 0.8474(4) 0.59854(18) 0.113(2) Uani 1 1 d . . . . .
F2 F 0.6457(3) 0.8518(4) 0.6479(2) 0.114(2) Uani 1 1 d . . . . .
C43 C 0.0588(3) 1.0280(4) 0.5628(2) 0.0261(14) Uani 1 1 d . . . . .
C31 C -0.1260(3) 0.4577(4) 0.3857(3) 0.0325(15) Uani 1 1 d . . . . .
C32 C -0.0601(3) 0.4636(4) 0.3510(2) 0.0361(16) Uani 1 1 d . . . . .
H32 H -0.059550 0.427471 0.317258 0.043 Uiso 1 1 calc R U . . .
C26 C 0.4604(4) 0.7964(4) 0.6366(2) 0.0328(15) Uani 1 1 d . . . . .
H26 H 0.508300 0.795555 0.617115 0.039 Uiso 1 1 calc R U . . .
C22 C 0.3188(4) 0.8227(5) 0.6374(2) 0.0406(18) Uani 1 1 d . . . . .
H22 H 0.270217 0.839137 0.617872 0.049 Uiso 1 1 calc R U . . .
C13 C 0.6902(3) 0.6707(4) 0.4815(2) 0.0288(14) Uani 1 1 d . . . . .
H13A H 0.706433 0.632416 0.449794 0.043 Uiso 1 1 calc R U . . .
H13B H 0.722329 0.656138 0.516602 0.043 Uiso 1 1 calc R U . . .
H13C H 0.697635 0.734635 0.471641 0.043 Uiso 1 1 calc R U . . .
C39 C 0.0184(3) 0.8919(4) 0.6180(2) 0.0314(15) Uani 1 1 d . . . . .
C34 C -0.0641(3) 0.6298(4) 0.5065(2) 0.0347(15) Uani 1 1 d . . . . .
H34A H -0.016115 0.618972 0.530991 0.052 Uiso 1 1 calc R U . . .
H34B H -0.110696 0.614138 0.527860 0.052 Uiso 1 1 calc R U . . .
H34C H -0.066736 0.693837 0.495461 0.052 Uiso 1 1 calc R U . . .
C44 C 0.0268(4) 0.7903(4) 0.6315(3) 0.0477(18) Uani 1 1 d . . . . .
H44A H 0.034802 0.756815 0.595882 0.072 Uiso 1 1 calc R U . . .
H44B H -0.021399 0.768457 0.648668 0.072 Uiso 1 1 calc R U . . .
H44C H 0.072252 0.780687 0.658722 0.072 Uiso 1 1 calc R U . . .
F6 F 0.6968(4) 0.7150(4) 0.61779(19) 0.135(2) Uani 1 1 d . . . . .
C40 C -0.0390(3) 0.9467(5) 0.6442(2) 0.0344(16) Uani 1 1 d . . . . .
H40 H -0.071861 0.919990 0.671454 0.041 Uiso 1 1 calc R U . . .
C33 C 0.0050(3) 0.5211(5) 0.3645(2) 0.0343(15) Uani 1 1 d . . . . .
C41 C -0.0485(3) 1.0396(5) 0.6308(2) 0.0342(16) Uani 1 1 d . . . . .
C35 C -0.1962(3) 0.3943(5) 0.3697(3) 0.052(2) Uani 1 1 d . . . . .
H35A H -0.209414 0.359111 0.403637 0.078 Uiso 1 1 calc R U . . .
H35B H -0.181675 0.352958 0.338963 0.078 Uiso 1 1 calc R U . . .
H35C H -0.242058 0.430568 0.356329 0.078 Uiso 1 1 calc R U . . .
C45 C -0.1123(3) 1.0956(5) 0.6599(3) 0.0496(19) Uani 1 1 d . . . . .
H45A H -0.086835 1.135832 0.688894 0.074 Uiso 1 1 calc R U . . .
H45B H -0.148599 1.054560 0.678589 0.074 Uiso 1 1 calc R U . . .
H45C H -0.141846 1.131905 0.630799 0.074 Uiso 1 1 calc R U . . .
C23 C 0.3200(4) 0.7969(5) 0.6961(2) 0.053(2) Uani 1 1 d . . . . .
H23 H 0.272712 0.798180 0.716328 0.063 Uiso 1 1 calc R U . . .
C1A C 0.8530(4) 0.7258(6) 0.8003(3) 0.061(2) Uani 1 1 d . . . . .
H1A H 0.818801 0.751215 0.767794 0.073 Uiso 1 1 calc R U . . .
C24 C 0.3913(5) 0.7695(5) 0.7243(2) 0.046(2) Uani 1 1 d . . . . .
H24 H 0.392159 0.750849 0.763473 0.056 Uiso 1 1 calc R U . . .
C36 C 0.0768(4) 0.5242(5) 0.3268(3) 0.056(2) Uani 1 1 d . . . . .
H36A H 0.090550 0.587415 0.319173 0.084 Uiso 1 1 calc R U . . .
H36B H 0.063909 0.493064 0.290217 0.084 Uiso 1 1 calc R U . . .
H36C H 0.121811 0.493932 0.346912 0.084 Uiso 1 1 calc R U . . .
C25 C 0.4598(4) 0.7696(4) 0.6954(2) 0.0408(17) Uani 1 1 d . . . . .
H25 H 0.507825 0.751497 0.714998 0.049 Uiso 1 1 calc R U . . .
H1 H 0.613(2) 0.697(3) 0.3712(16) 0.011(12) Uiso 1 1 d . . . . .

loop_
_atom_site_aniso_label
_atom_site_aniso_U_11
_atom_site_aniso_U_22
_atom_site_aniso_U_33
_atom_site_aniso_U_23
_atom_site_aniso_U_13
_atom_site_aniso_U_12
Pt1 0.01511(10) 0.01892(12) 0.02081(10) -0.00310(9) 0.00650(8) 0.00071(10)
W1 0.01410(10) 0.01501(11) 0.01433(10) -0.00019(9) 0.00461(8) 0.00133(10)
P1 0.0202(7) 0.0178(8) 0.0212(6) -0.0048(6) 0.0066(6) -0.0045(7)
P2 0.0685(14) 0.0390(12) 0.0524(11) 0.0031(10) -0.0195(11) -0.0113(12)
Cl2A 0.0497(11) 0.0899(18) 0.0717(12) -0.0382(12) -0.0159(10) 0.0145(12)
Cl3A 0.0624(13) 0.0926(19) 0.0769(13) -0.0433(13) 0.0172(11) -0.0135(13)
Cl1A 0.0491(12) 0.147(3) 0.0774(13) 0.0223(15) 0.0181(11) -0.0038(15)
C1 0.0185(15) 0.0183(18) 0.0198(14) 0.0019(14) 0.0097(13) 0.0032(15)
N3 0.013(2) 0.017(2) 0.0160(19) 0.0005(19) 0.0010(17) -0.001(2)
C2 0.0185(15) 0.0183(18) 0.0198(14) 0.0019(14) 0.0097(13) 0.0032(15)
O1 0.039(2) 0.019(2) 0.041(2) 0.0006(19) 0.0133(19) -0.003(2)
N5 0.014(2) 0.021(3) 0.018(2) 0.004(2) 0.0013(18) 0.004(2)
N1 0.020(2) 0.015(2) 0.016(2) 0.0010(19) 0.0016(18) 0.000(2)
O2 0.025(2) 0.044(3) 0.0206(18) -0.0002(19) -0.0024(17) 0.008(2)
C3 0.0185(15) 0.0183(18) 0.0198(14) 0.0019(14) 0.0097(13) 0.0032(15)
N4 0.019(2) 0.016(3) 0.015(2) 0.0014(19) -0.0018(18) 0.002(2)
N2 0.014(2) 0.013(2) 0.018(2) 0.0053(19) 0.0019(18) 0.003(2)
C37 0.022(3) 0.026(3) 0.018(2) -0.002(2) 0.007(2) 0.002(3)
F3 0.062(3) 0.061(3) 0.064(2) 0.006(2) 0.007(2) -0.004(2)
N6 0.014(2) 0.023(3) 0.0137(19) 0.005(2) 0.0069(17) 0.005(2)
C27 0.019(3) 0.024(3) 0.030(3) -0.001(3) 0.015(2) 0.004(3)
N8 0.021(2) 0.028(3) 0.025(2) -0.002(2) 0.007(2) 0.000(2)
N7 0.019(2) 0.030(3) 0.034(3) 0.001(2) 0.003(2) 0.000(3)
C9 0.034(3) 0.020(3) 0.014(2) 0.007(2) 0.001(2) -0.003(3)
C7 0.023(3) 0.024(3) 0.012(2) 0.000(2) 0.008(2) 0.006(3)
C15 0.025(3) 0.022(3) 0.017(2) 0.006(2) 0.007(2) 0.008(3)
F1 0.054(3) 0.045(3) 0.106(3) -0.016(3) -0.012(2) -0.007(2)
C5 0.020(3) 0.019(3) 0.015(2) 0.002(2) 0.001(2) 0.001(3)
C14 0.032(3) 0.025(3) 0.031(3) 0.013(3) 0.016(3) 0.013(3)
C6 0.022(3) 0.021(3) 0.020(3) -0.007(2) 0.001(2) 0.003(3)
C10 0.027(3) 0.014(3) 0.014(2) 0.001(2) 0.000(2) 0.003(3)
C16 0.026(3) 0.018(3) 0.022(3) 0.004(2) 0.007(2) 0.003(3)
C4 0.031(3) 0.026(3) 0.021(3) -0.009(3) 0.002(2) 0.001(3)
C21 0.036(3) 0.025(3) 0.016(2) -0.008(3) 0.005(2) -0.013(3)
C17 0.023(3) 0.025(3) 0.011(2) 0.002(2) 0.000(2) -0.008(3)
C12 0.023(3) 0.016(3) 0.025(3) 0.000(2) 0.003(2) 0.006(3)
C28 0.013(3) 0.030(4) 0.034(3) 0.001(3) 0.001(2) -0.005(3)
C20 0.022(3) 0.027(3) 0.028(3) -0.002(3) 0.008(2) -0.007(3)
C30 0.015(3) 0.033(4) 0.049(4) 0.013(3) 0.005(3) 0.003(3)
C11 0.018(3) 0.022(3) 0.018(2) 0.003(2) -0.006(2) 0.004(3)
C19 0.030(3) 0.021(3) 0.040(3) -0.002(3) 0.004(3) 0.001(3)
B1 0.017(3) 0.014(3) 0.019(3) 0.007(3) 0.001(3) 0.003(3)
C29 0.020(3) 0.028(4) 0.029(3) 0.002(3) 0.000(2) 0.003(3)
C46 0.036(3) 0.033(4) 0.037(3) -0.001(3) 0.001(3) 0.008(3)
F4 0.089(3) 0.081(4) 0.083(3) 0.009(3) 0.035(3) 0.040(3)
C8 0.030(3) 0.036(4) 0.029(3) -0.007(3) 0.017(3) 0.011(3)
C42 0.028(3) 0.030(4) 0.036(3) -0.004(3) 0.000(3) 0.007(3)
C18 0.022(3) 0.026(3) 0.027(3) 0.004(3) 0.008(2) -0.003(3)
C38 0.023(3) 0.034(4) 0.022(3) -0.007(3) -0.001(2) 0.005(3)
F5 0.139(5) 0.135(5) 0.064(3) 0.041(3) -0.001(3) -0.036(4)
F2 0.058(3) 0.084(4) 0.193(5) 0.064(4) -0.060(3) -0.022(3)
C43 0.023(3) 0.034(4) 0.022(3) -0.003(3) 0.002(2) 0.009(3)
C31 0.020(3) 0.029(4) 0.047(4) 0.003(3) -0.006(3) -0.006(3)
C32 0.036(4) 0.034(4) 0.037(3) -0.005(3) -0.007(3) -0.006(3)
C26 0.041(4) 0.031(4) 0.027(3) -0.005(3) 0.005(3) 0.000(3)
C22 0.035(3) 0.065(5) 0.021(3) -0.009(3) 0.000(3) -0.024(4)
C13 0.020(3) 0.039(4) 0.027(3) 0.007(3) -0.004(2) 0.002(3)
C39 0.029(3) 0.035(4) 0.030(3) -0.002(3) 0.006(3) 0.012(3)
C34 0.031(3) 0.038(4) 0.035(3) -0.004(3) 0.010(3) 0.010(3)
C44 0.056(4) 0.040(4) 0.050(4) 0.003(4) 0.026(3) 0.008(4)
F6 0.233(7) 0.097(5) 0.073(3) -0.030(3) -0.013(4) -0.085(5)
C40 0.025(3) 0.049(5) 0.030(3) -0.005(3) 0.006(3) 0.002(3)
C33 0.020(3) 0.040(4) 0.044(3) -0.008(3) 0.008(3) -0.005(3)
C41 0.025(3) 0.042(4) 0.035(3) -0.011(3) -0.007(3) 0.014(3)
C35 0.033(4) 0.040(5) 0.082(5) 0.000(4) -0.008(4) -0.016(4)
C45 0.027(3) 0.057(5) 0.066(4) -0.013(4) 0.013(3) 0.015(4)
C23 0.063(5) 0.072(6) 0.024(3) -0.005(4) 0.016(3) -0.029(5)
C1A 0.041(4) 0.091(7) 0.050(4) -0.007(4) -0.014(4) 0.005(5)
C24 0.079(5) 0.043(5) 0.017(3) 0.001(3) 0.002(3) -0.024(4)
C36 0.039(4) 0.075(6) 0.057(4) -0.024(4) 0.025(3) -0.016(4)
C25 0.060(5) 0.030(4) 0.030(3) -0.002(3) -0.015(3) -0.001(4)

loop_
_atom_type_symbol
_atom_type_description
_atom_type_scat_dispersion_real
_atom_type_scat_dispersion_imag
_atom_type_scat_source
C C 0.0033 0.0016 'International Tables Vol C Tables 4.2.6.8 and 6.1.1.4'
H H 0.0000 0.0000 'International Tables Vol C Tables 4.2.6.8 and 6.1.1.4'
B B 0.0013 0.0007 'International Tables Vol C Tables 4.2.6.8 and 6.1.1.4'
Cl Cl 0.1484 0.1585 'International Tables Vol C Tables 4.2.6.8 and 6.1.1.4'
F F 0.0171 0.0103 'International Tables Vol C Tables 4.2.6.8 and 6.1.1.4'
N N 0.0061 0.0033 'International Tables Vol C Tables 4.2.6.8 and 6.1.1.4'
O O 0.0106 0.0060 'International Tables Vol C Tables 4.2.6.8 and 6.1.1.4'
P P 0.1023 0.0942 'International Tables Vol C Tables 4.2.6.8 and 6.1.1.4'
Pt Pt -1.7033 8.3905 'International Tables Vol C Tables 4.2.6.8 and 6.1.1.4'
W W -0.8490 6.8722 'International Tables Vol C Tables 4.2.6.8 and 6.1.1.4'

loop_
_exptl_crystal_face_index_h
_exptl_crystal_face_index_k
_exptl_crystal_face_index_l
_exptl_crystal_face_perp_dist
7 0 -31 0.0362
-6 1 31 0.0393
-2 -20 0 0.3415
2 20 -1 0.3399
-7 -2 31 0.0407
-10 1 30 0.0397
-19 1 19 0.0417
20 0 -17 0.0404
-14 0 -25 0.0368
14 0 24 0.0383

loop_
_geom_angle_atom_site_label_1
_geom_angle_atom_site_label_2
_geom_angle_atom_site_label_3
_geom_angle
_geom_angle_site_symmetry_1
_geom_angle_site_symmetry_3
_geom_angle_publ_flag
C1 Pt1 W1 45.57(14) . . ?
C37 Pt1 W1 152.86(16) . . ?
C37 Pt1 C1 107.9(2) . . ?
C37 Pt1 C27 93.7(2) . . ?
C27 Pt1 W1 113.22(14) . . ?
C27 Pt1 C1 158.2(2) . . ?
C1 W1 Pt1 46.02(14) . . ?
C1 W1 N3 88.79(17) . . ?
C1 W1 C2 101.8(2) . . ?
C1 W1 N5 88.99(18) . . ?
C1 W1 N1 162.97(17) . . ?
C1 W1 C3 104.8(2) . . ?
N3 W1 Pt1 123.67(10) . . ?
N3 W1 N5 86.38(14) . . ?
N3 W1 N1 78.16(14) . . ?
C2 W1 Pt1 70.14(14) . . ?
C2 W1 N3 95.55(17) . . ?
C2 W1 N5 169.07(17) . . ?
C2 W1 N1 90.44(17) . . ?
N5 W1 Pt1 117.57(11) . . ?
N5 W1 N1 79.40(15) . . ?
N1 W1 Pt1 151.00(10) . . ?
C3 W1 Pt1 68.71(13) . . ?
C3 W1 N3 166.31(17) . . ?
C3 W1 C2 83.0(2) . . ?
C3 W1 N5 92.57(17) . . ?
C3 W1 N1 88.23(17) . . ?
C1 P1 C21 113.7(2) . . ?
C1 P1 C20 112.6(2) . . ?
C1 P1 C19 110.7(2) . . ?
C20 P1 C21 106.2(2) . . ?
C20 P1 C19 106.4(3) . . ?
C19 P1 C21 106.8(3) . . ?
F1 P2 F3 89.0(2) . . ?
F1 P2 F4 88.5(2) . . ?
F1 P2 F2 88.8(3) . . ?
F4 P2 F3 89.4(2) . . ?
F5 P2 F3 178.4(3) . . ?
F5 P2 F1 89.4(3) . . ?
F5 P2 F4 90.5(3) . . ?
F5 P2 F2 91.2(3) . . ?
F2 P2 F3 88.7(3) . . ?
F2 P2 F4 176.7(3) . . ?
F6 P2 F3 89.8(3) . . ?
F6 P2 F1 178.2(3) . . ?
F6 P2 F4 90.2(3) . . ?
F6 P2 F5 91.8(3) . . ?
F6 P2 F2 92.5(3) . . ?
W1 C1 Pt1 88.4(2) . . ?
P1 C1 Pt1 132.0(3) . . ?
P1 C1 W1 139.6(3) . . ?
N4 N3 W1 120.9(3) . . ?
C10 N3 W1 131.9(3) . . ?
C10 N3 N4 106.5(4) . . ?
O1 C2 W1 174.2(4) . . ?
N6 N5 W1 121.4(3) . . ?
C15 N5 W1 130.9(3) . . ?
C15 N5 N6 107.4(4) . . ?
N2 N1 W1 118.5(3) . . ?
C5 N1 W1 133.5(3) . . ?
C5 N1 N2 107.5(4) . . ?
O2 C3 W1 173.0(4) . . ?
N3 N4 B1 119.0(4) . . ?
C12 N4 N3 109.9(4) . . ?
C12 N4 B1 130.4(4) . . ?
N1 N2 B1 122.5(4) . . ?
C7 N2 N1 108.7(4) . . ?
C7 N2 B1 128.7(4) . . ?
N8 C37 Pt1 175.6(4) . . ?
N5 N6 B1 119.3(4) . . ?
C17 N6 N5 108.9(4) . . ?
C17 N6 B1 131.8(4) . . ?
N7 C27 Pt1 176.6(5) . . ?
C37 N8 C38 172.3(5) . . ?
C27 N7 C28 176.9(5) . . ?
H9A C9 H9B 109.5 . . ?
H9A C9 H9C 109.5 . . ?
H9B C9 H9C 109.5 . . ?
C10 C9 H9A 109.5 . . ?
C10 C9 H9B 109.5 . . ?
C10 C9 H9C 109.5 . . ?
N2 C7 C8 122.5(5) . . ?
C6 C7 N2 107.2(4) . . ?
C6 C7 C8 130.3(5) . . ?
N5 C15 C14 122.8(5) . . ?
N5 C15 C16 109.1(5) . . ?
C16 C15 C14 128.0(5) . . ?
N1 C5 C6 109.1(4) . . ?
N1 C5 C4 124.2(5) . . ?
C6 C5 C4 126.7(5) . . ?
C15 C14 H14A 109.5 . . ?
C15 C14 H14B 109.5 . . ?
C15 C14 H14C 109.5 . . ?
H14A C14 H14B 109.5 . . ?
H14A C14 H14C 109.5 . . ?
H14B C14 H14C 109.5 . . ?
C7 C6 C5 107.5(5) . . ?
C7 C6 H6 126.2 . . ?
C5 C6 H6 126.2 . . ?
N3 C10 C9 122.6(4) . . ?
N3 C10 C11 109.6(4) . . ?
C11 C10 C9 127.8(4) . . ?
C15 C16 H16 126.5 . . ?
C15 C16 C17 107.0(5) . . ?
C17 C16 H16 126.5 . . ?
C5 C4 H4A 109.5 . . ?
C5 C4 H4B 109.5 . . ?
C5 C4 H4C 109.5 . . ?
H4A C4 H4B 109.5 . . ?
H4A C4 H4C 109.5 . . ?
H4B C4 H4C 109.5 . . ?
C26 C21 P1 121.2(4) . . ?
C26 C21 C22 119.1(5) . . ?
C22 C21 P1 119.6(4) . . ?
N6 C17 C16 107.5(5) . . ?
N6 C17 C18 121.8(5) . . ?
C16 C17 C18 130.7(5) . . ?
N4 C12 C11 107.6(4) . . ?
N4 C12 C13 121.7(4) . . ?
C11 C12 C13 130.7(4) . . ?
C29 C28 N7 119.3(5) . . ?
C29 C28 C33 123.3(5) . . ?
C33 C28 N7 117.4(5) . . ?
P1 C20 H20A 109.5 . . ?
P1 C20 H20B 109.5 . . ?
P1 C20 H20C 109.5 . . ?
H20A C20 H20B 109.5 . . ?
H20A C20 H20C 109.5 . . ?
H20B C20 H20C 109.5 . . ?
C29 C30 H30 118.7 . . ?
C31 C30 H30 118.7 . . ?
C31 C30 C29 122.6(5) . . ?
C10 C11 H11 126.8 . . ?
C12 C11 C10 106.4(4) . . ?
C12 C11 H11 126.8 . . ?
P1 C19 H19A 109.5 . . ?
P1 C19 H19B 109.5 . . ?
P1 C19 H19C 109.5 . . ?
H19A C19 H19B 109.5 . . ?
H19A C19 H19C 109.5 . . ?
H19B C19 H19C 109.5 . . ?
N4 B1 H1 112(2) . . ?
N2 B1 N4 107.6(4) . . ?
N2 B1 H1 112(2) . . ?
N6 B1 N4 108.7(4) . . ?
N6 B1 N2 109.4(4) . . ?
N6 B1 H1 108(2) . . ?
C28 C29 C30 117.0(5) . . ?
C28 C29 C34 121.5(5) . . ?
C30 C29 C34 121.6(5) . . ?
H46A C46 H46B 109.5 . . ?
H46A C46 H46C 109.5 . . ?
H46B C46 H46C 109.5 . . ?
C43 C46 H46A 109.5 . . ?
C43 C46 H46B 109.5 . . ?
C43 C46 H46C 109.5 . . ?
C7 C8 H8A 109.5 . . ?
C7 C8 H8B 109.5 . . ?
C7 C8 H8C 109.5 . . ?
H8A C8 H8B 109.5 . . ?
H8A C8 H8C 109.5 . . ?
H8B C8 H8C 109.5 . . ?
C43 C42 H42 118.9 . . ?
C43 C42 C41 122.1(6) . . ?
C41 C42 H42 118.9 . . ?
C17 C18 H18A 109.5 . . ?
C17 C18 H18B 109.5 . . ?
C17 C18 H18C 109.5 . . ?
H18A C18 H18B 109.5 . . ?
H18A C18 H18C 109.5 . . ?
H18B C18 H18C 109.5 . . ?
C43 C38 N8 118.3(5) . . ?
C43 C38 C39 123.0(5) . . ?
C39 C38 N8 118.6(5) . . ?
C42 C43 C46 121.3(6) . . ?
C42 C43 C38 117.4(5) . . ?
C38 C43 C46 121.4(5) . . ?
C30 C31 C32 117.9(5) . . ?
C30 C31 C35 120.6(6) . . ?
C32 C31 C35 121.5(6) . . ?
C31 C32 H32 118.6 . . ?
C31 C32 C33 122.8(6) . . ?
C33 C32 H32 118.6 . . ?
C21 C26 H26 120.3 . . ?
C21 C26 C25 119.4(6) . . ?
C25 C26 H26 120.3 . . ?
C21 C22 H22 119.8 . . ?
C21 C22 C23 120.3(6) . . ?
C23 C22 H22 119.8 . . ?
C12 C13 H13A 109.5 . . ?
C12 C13 H13B 109.5 . . ?
C12 C13 H13C 109.5 . . ?
H13A C13 H13B 109.5 . . ?
H13A C13 H13C 109.5 . . ?
H13B C13 H13C 109.5 . . ?
C38 C39 C44 121.4(5) . . ?
C38 C39 C40 117.0(6) . . ?
C40 C39 C44 121.6(6) . . ?
C29 C34 H34A 109.5 . . ?
C29 C34 H34B 109.5 . . ?
C29 C34 H34C 109.5 . . ?
H34A C34 H34B 109.5 . . ?
H34A C34 H34C 109.5 . . ?
H34B C34 H34C 109.5 . . ?
C39 C44 H44A 109.5 . . ?
C39 C44 H44B 109.5 . . ?
C39 C44 H44C 109.5 . . ?
H44A C44 H44B 109.5 . . ?
H44A C44 H44C 109.5 . . ?
H44B C44 H44C 109.5 . . ?
C39 C40 H40 119.1 . . ?
C41 C40 C39 121.8(6) . . ?
C41 C40 H40 119.1 . . ?
C28 C33 C36 122.0(5) . . ?
C32 C33 C28 116.4(5) . . ?
C32 C33 C36 121.6(5) . . ?
C42 C41 C45 121.6(6) . . ?
C40 C41 C42 118.6(6) . . ?
C40 C41 C45 119.7(6) . . ?
C31 C35 H35A 109.5 . . ?
C31 C35 H35B 109.5 . . ?
C31 C35 H35C 109.5 . . ?
H35A C35 H35B 109.5 . . ?
H35A C35 H35C 109.5 . . ?
H35B C35 H35C 109.5 . . ?
C41 C45 H45A 109.5 . . ?
C41 C45 H45B 109.5 . . ?
C41 C45 H45C 109.5 . . ?
H45A C45 H45B 109.5 . . ?
H45A C45 H45C 109.5 . . ?
H45B C45 H45C 109.5 . . ?
C22 C23 H23 120.1 . . ?
C24 C23 C22 119.8(6) . . ?
C24 C23 H23 120.1 . . ?
Cl2A C1A H1A 108.9 . . ?
Cl3A C1A Cl2A 109.3(4) . . ?
Cl3A C1A Cl1A 110.1(4) . . ?
Cl3A C1A H1A 108.9 . . ?
Cl1A C1A Cl2A 110.6(4) . . ?
Cl1A C1A H1A 108.9 . . ?
C23 C24 H24 120.0 . . ?
C25 C24 C23 120.0(5) . . ?
C25 C24 H24 120.0 . . ?
C33 C36 H36A 109.5 . . ?
C33 C36 H36B 109.5 . . ?
C33 C36 H36C 109.5 . . ?
H36A C36 H36B 109.5 . . ?
H36A C36 H36C 109.5 . . ?
H36B C36 H36C 109.5 . . ?
C26 C25 H25 119.3 . . ?
C24 C25 C26 121.4(6) . . ?
C24 C25 H25 119.3 . . ?

loop_
_geom_bond_atom_site_label_1
_geom_bond_atom_site_label_2
_geom_bond_distance
_geom_bond_site_symmetry_2
_geom_bond_publ_flag
Pt1 W1 2.7528(3) . ?
Pt1 C1 1.982(5) . ?
Pt1 C37 1.928(5) . ?
Pt1 C27 1.964(6) . ?
W1 C1 1.966(5) . ?
W1 N3 2.214(4) . ?
W1 C2 2.005(5) . ?
W1 N5 2.228(4) . ?
W1 N1 2.247(4) . ?
W1 C3 2.003(5) . ?
P1 C1 1.747(5) . ?
P1 C21 1.805(5) . ?
P1 C20 1.784(5) . ?
P1 C19 1.789(5) . ?
P2 F3 1.598(4) . ?
P2 F1 1.575(4) . ?
P2 F4 1.593(5) . ?
P2 F5 1.559(5) . ?
P2 F2 1.591(5) . ?
P2 F6 1.552(5) . ?
Cl2A C1A 1.770(8) . ?
Cl3A C1A 1.730(7) . ?
Cl1A C1A 1.751(7) . ?
N3 N4 1.370(5) . ?
N3 C10 1.350(5) . ?
C2 O1 1.144(6) . ?
N5 N6 1.376(5) . ?
N5 C15 1.349(6) . ?
N1 N2 1.375(5) . ?
N1 C5 1.341(6) . ?
O2 C3 1.152(5) . ?
N4 C12 1.351(6) . ?
N4 B1 1.545(6) . ?
N2 C7 1.372(6) . ?
N2 B1 1.527(7) . ?
C37 N8 1.157(6) . ?
N6 C17 1.363(6) . ?
N6 B1 1.520(7) . ?
C27 N7 1.166(6) . ?
N8 C38 1.403(6) . ?
N7 C28 1.408(6) . ?
C9 H9A 0.9600 . ?
C9 H9B 0.9600 . ?
C9 H9C 0.9600 . ?
C9 C10 1.490(6) . ?
C7 C6 1.370(7) . ?
C7 C8 1.488(6) . ?
C15 C14 1.490(6) . ?
C15 C16 1.380(7) . ?
C5 C6 1.381(6) . ?
C5 C4 1.498(6) . ?
C14 H14A 0.9600 . ?
C14 H14B 0.9600 . ?
C14 H14C 0.9600 . ?
C6 H6 0.9300 . ?
C10 C11 1.386(6) . ?
C16 H16 0.9300 . ?
C16 C17 1.381(7) . ?
C4 H4A 0.9600 . ?
C4 H4B 0.9600 . ?
C4 H4C 0.9600 . ?
C21 C26 1.376(7) . ?
C21 C22 1.384(7) . ?
C17 C18 1.493(6) . ?
C12 C11 1.379(7) . ?
C12 C13 1.497(6) . ?
C28 C29 1.374(7) . ?
C28 C33 1.407(7) . ?
C20 H20A 0.9600 . ?
C20 H20B 0.9600 . ?
C20 H20C 0.9600 . ?
C30 H30 0.9300 . ?
C30 C29 1.391(7) . ?
C30 C31 1.382(8) . ?
C11 H11 0.9300 . ?
C19 H19A 0.9600 . ?
C19 H19B 0.9600 . ?
C19 H19C 0.9600 . ?
B1 H1 1.10(4) . ?
C29 C34 1.502(7) . ?
C46 H46A 0.9600 . ?
C46 H46B 0.9600 . ?
C46 H46C 0.9600 . ?
C46 C43 1.509(7) . ?
C8 H8A 0.9600 . ?
C8 H8B 0.9600 . ?
C8 H8C 0.9600 . ?
C42 H42 0.9300 . ?
C42 C43 1.382(7) . ?
C42 C41 1.388(8) . ?
C18 H18A 0.9600 . ?
C18 H18B 0.9600 . ?
C18 H18C 0.9600 . ?
C38 C43 1.391(8) . ?
C38 C39 1.393(7) . ?
C31 C32 1.383(8) . ?
C31 C35 1.510(7) . ?
C32 H32 0.9300 . ?
C32 C33 1.383(7) . ?
C26 H26 0.9300 . ?
C26 C25 1.393(7) . ?
C22 H22 0.9300 . ?
C22 C23 1.387(7) . ?
C13 H13A 0.9600 . ?
C13 H13B 0.9600 . ?
C13 H13C 0.9600 . ?
C39 C44 1.505(8) . ?
C39 C40 1.396(7) . ?
C34 H34A 0.9600 . ?
C34 H34B 0.9600 . ?
C34 H34C 0.9600 . ?
C44 H44A 0.9600 . ?
C44 H44B 0.9600 . ?
C44 H44C 0.9600 . ?
C40 H40 0.9300 . ?
C40 C41 1.384(8) . ?
C33 C36 1.504(7) . ?
C41 C45 1.512(7) . ?
C35 H35A 0.9600 . ?
C35 H35B 0.9600 . ?
C35 H35C 0.9600 . ?
C45 H45A 0.9600 . ?
C45 H45B 0.9600 . ?
C45 H45C 0.9600 . ?
C23 H23 0.9300 . ?
C23 C24 1.375(9) . ?
C1A H1A 0.9800 . ?
C24 H24 0.9300 . ?
C24 C25 1.342(8) . ?
C36 H36A 0.9600 . ?
C36 H36B 0.9600 . ?
C36 H36C 0.9600 . ?
C25 H25 0.9300 . ?

loop_
_geom_torsion_atom_site_label_1
_geom_torsion_atom_site_label_2
_geom_torsion_atom_site_label_3
_geom_torsion_atom_site_label_4
_geom_torsion
_geom_torsion_site_symmetry_1
_geom_torsion_site_symmetry_2
_geom_torsion_site_symmetry_3
_geom_torsion_site_symmetry_4
_geom_torsion_publ_flag
W1 N3 N4 C12 170.4(3) . . . . ?
W1 N3 N4 B1 -18.0(6) . . . . ?
W1 N3 C10 C9 12.2(7) . . . . ?
W1 N3 C10 C11 -169.5(4) . . . . ?
W1 N5 N6 C17 -173.2(3) . . . . ?
W1 N5 N6 B1 9.1(5) . . . . ?
W1 N5 C15 C14 -11.7(7) . . . . ?
W1 N5 C15 C16 171.2(3) . . . . ?
W1 N1 N2 C7 173.1(3) . . . . ?
W1 N1 N2 B1 -3.0(5) . . . . ?
W1 N1 C5 C6 -171.1(3) . . . . ?
W1 N1 C5 C4 8.8(7) . . . . ?
P1 C21 C26 C25 -179.3(4) . . . . ?
P1 C21 C22 C23 -179.8(5) . . . . ?
C1 P1 C21 C26 110.6(5) . . . . ?
C1 P1 C21 C22 -67.4(6) . . . . ?
N3 N4 C12 C11 1.2(6) . . . . ?
N3 N4 C12 C13 -178.2(5) . . . . ?
N3 N4 B1 N2 -48.1(6) . . . . ?
N3 N4 B1 N6 70.3(6) . . . . ?
N3 C10 C11 C12 -0.3(6) . . . . ?
N5 N6 C17 C16 0.4(5) . . . . ?
N5 N6 C17 C18 -178.8(4) . . . . ?
N5 N6 B1 N4 -64.3(5) . . . . ?
N5 N6 B1 N2 53.0(5) . . . . ?
N5 C15 C16 C17 2.8(6) . . . . ?
N1 N2 C7 C6 -0.3(5) . . . . ?
N1 N2 C7 C8 -179.8(4) . . . . ?
N1 N2 B1 N4 60.8(6) . . . . ?
N1 N2 B1 N6 -57.1(5) . . . . ?
N1 C5 C6 C7 -1.4(6) . . . . ?
N4 N3 C10 C9 -177.2(4) . . . . ?
N4 N3 C10 C11 1.1(6) . . . . ?
N4 C12 C11 C10 -0.6(6) . . . . ?
N2 N1 C5 C6 1.2(5) . . . . ?
N2 N1 C5 C4 -178.9(4) . . . . ?
N2 C7 C6 C5 1.0(5) . . . . ?
N6 N5 C15 C14 174.5(4) . . . . ?
N6 N5 C15 C16 -2.5(5) . . . . ?
N8 C38 C43 C46 -4.3(7) . . . . ?
N8 C38 C43 C42 176.6(4) . . . . ?
N8 C38 C39 C44 1.0(8) . . . . ?
N8 C38 C39 C40 -176.7(4) . . . . ?
N7 C28 C29 C30 -178.5(5) . . . . ?
N7 C28 C29 C34 1.2(8) . . . . ?
N7 C28 C33 C32 179.2(5) . . . . ?
N7 C28 C33 C36 1.6(9) . . . . ?
C9 C10 C11 C12 177.8(5) . . . . ?
C7 N2 B1 N4 -114.5(5) . . . . ?
C7 N2 B1 N6 127.6(5) . . . . ?
C15 N5 N6 C17 1.3(5) . . . . ?
C15 N5 N6 B1 -176.5(4) . . . . ?
C15 C16 C17 N6 -1.9(5) . . . . ?
C15 C16 C17 C18 177.2(5) . . . . ?
C5 N1 N2 C7 -0.6(5) . . . . ?
C5 N1 N2 B1 -176.7(4) . . . . ?
C14 C15 C16 C17 -174.1(5) . . . . ?
C10 N3 N4 C12 -1.4(5) . . . . ?
C10 N3 N4 B1 170.2(4) . . . . ?
C4 C5 C6 C7 178.7(5) . . . . ?
C21 P1 C1 Pt1 69.8(4) . . . . ?
C21 P1 C1 W1 -112.3(4) . . . . ?
C21 C26 C25 C24 0.6(9) . . . . ?
C21 C22 C23 C24 -2.3(10) . . . . ?
C17 N6 B1 N4 118.6(5) . . . . ?
C17 N6 B1 N2 -124.2(5) . . . . ?
C12 N4 B1 N2 121.5(5) . . . . ?
C12 N4 B1 N6 -120.1(5) . . . . ?
C20 P1 C1 Pt1 -169.4(3) . . . . ?
C20 P1 C1 W1 8.5(5) . . . . ?
C20 P1 C21 C26 -13.8(6) . . . . ?
C20 P1 C21 C22 168.3(5) . . . . ?
C30 C31 C32 C33 -1.2(9) . . . . ?
C19 P1 C1 Pt1 -50.4(4) . . . . ?
C19 P1 C1 W1 127.5(4) . . . . ?
C19 P1 C21 C26 -127.0(5) . . . . ?
C19 P1 C21 C22 55.0(5) . . . . ?
B1 N4 C12 C11 -169.2(5) . . . . ?
B1 N4 C12 C13 11.4(8) . . . . ?
B1 N2 C7 C6 175.5(4) . . . . ?
B1 N2 C7 C8 -4.0(7) . . . . ?
B1 N6 C17 C16 177.8(5) . . . . ?
B1 N6 C17 C18 -1.4(7) . . . . ?
C29 C28 C33 C32 -0.9(9) . . . . ?
C29 C28 C33 C36 -178.6(6) . . . . ?
C29 C30 C31 C32 2.0(9) . . . . ?
C29 C30 C31 C35 -179.1(5) . . . . ?
C8 C7 C6 C5 -179.5(5) . . . . ?
C38 C39 C40 C41 -0.6(8) . . . . ?
C43 C42 C41 C40 0.0(8) . . . . ?
C43 C42 C41 C45 -179.4(5) . . . . ?
C43 C38 C39 C44 179.0(5) . . . . ?
C43 C38 C39 C40 1.3(8) . . . . ?
C31 C30 C29 C28 -2.2(8) . . . . ?
C31 C30 C29 C34 178.1(5) . . . . ?
C31 C32 C33 C28 0.7(9) . . . . ?
C31 C32 C33 C36 178.3(6) . . . . ?
C26 C21 C22 C23 2.2(9) . . . . ?
C22 C21 C26 C25 -1.4(9) . . . . ?
C22 C23 C24 C25 1.4(10) . . . . ?
C13 C12 C11 C10 178.9(6) . . . . ?
C39 C38 C43 C46 177.7(5) . . . . ?
C39 C38 C43 C42 -1.4(8) . . . . ?
C39 C40 C41 C42 -0.1(8) . . . . ?
C39 C40 C41 C45 179.3(5) . . . . ?
C44 C39 C40 C41 -178.3(5) . . . . ?
C33 C28 C29 C30 1.7(9) . . . . ?
C33 C28 C29 C34 -178.6(5) . . . . ?
C41 C42 C43 C46 -178.4(5) . . . . ?
C41 C42 C43 C38 0.7(8) . . . . ?
C35 C31 C32 C33 179.9(6) . . . . ?
C23 C24 C25 C26 -0.6(10) . . . . ?

loop_
_exptl_oxdiff_crystal_face_indexfrac_h
_exptl_oxdiff_crystal_face_indexfrac_k
_exptl_oxdiff_crystal_face_indexfrac_l
_exptl_oxdiff_crystal_face_x
_exptl_oxdiff_crystal_face_y
_exptl_oxdiff_crystal_face_z
6.9925 -0.0111 -30.9974 -0.0754 -0.2438 -0.9637
-5.9938 1.0095 30.9960 0.0263 0.2013 0.9674
-1.9977 -19.9661 0.0079 0.2318 0.9282 -0.2316
1.9977 19.9657 -1.0076 -0.2248 -0.9370 0.2025
-6.9925 -1.9855 30.9979 0.0903 0.3375 0.9388
-9.9887 1.0086 30.0008 0.1998 0.1754 0.9736
-18.9769 1.0033 19.0145 0.6512 0.0401 0.7329
19.9756 -0.0041 -17.0166 -0.7142 -0.0651 -0.6711
-13.9814 -0.0113 -24.9760 0.7570 -0.2801 -0.6039
13.9814 0.0109 23.9763 -0.7501 0.2713 0.5748
